data_2209615
loop_
_publ_author_name
'Sakane, Genta'
'Kawasaki, Hideki'
'Shibahara, Takashi'

_publ_section_title
;
 1-(8-Quinolylaminomethylene)naphthalen-2(1<i>H</i>)-one
;
_journal_coeditor_code OB2023
_journal_issue 7
_journal_name_full 'Acta Crystallographica Section E'
_journal_page_first o2736
_journal_page_last o2737
_journal_paper_doi 10.1107/S1600536806020836
_journal_volume 62
_journal_year 2006
_chemical_formula_iupac 'C20 H14 N2 O'
_chemical_formula_moiety 'C20 H14 N2 O'
_chemical_formula_sum 'C20 H14 N2 O'
_chemical_formula_weight 298.34
_chemical_name_systematic
;
1-(8-Quinolylaminomethylene)naphthalen-2(1H)-one
;
_space_group_IT_number 7
_symmetry_cell_setting monoclinic
_symmetry_space_group_name_Hall 'P -2yc'
_symmetry_space_group_name_H-M 'P 1 c 1'
_cell_angle_alpha 90.0000
_cell_angle_beta 134.496(4)
_cell_angle_gamma 90.0000
_cell_formula_units_Z 2
_cell_length_a 11.7365(19)
_cell_length_b 5.8687(5)
_cell_length_c 14.251(2)
_cell_measurement_reflns_used 1800
_cell_measurement_temperature 93.1
_cell_measurement_theta_max 27.5
_cell_measurement_theta_min 3.5
_cell_volume 700.16(17)
_computing_cell_refinement CrystalClear
_computing_data_collection 'CrystalClear (Rigaku, 1999)'
_computing_data_reduction 'CrystalStructure (Rigaku/MSC, 2005)'
_computing_molecular_graphics CrystalStructure
_computing_publication_material CrystalStructure
_computing_structure_refinement 'SHELXL97 (Sheldrick, 1997)'
_computing_structure_solution 'SIR2002 (Burla <i>et al.</i>,  2003)'
_diffrn_detector_area_resol_mean 7.31
_diffrn_measured_fraction_theta_full 0.998
_diffrn_measured_fraction_theta_max 0.998
_diffrn_measurement_device_type 'Rigaku Mercury'
_diffrn_measurement_method \w
_diffrn_radiation_type 'Mo K\a'
_diffrn_radiation_wavelength 0.71070
_diffrn_reflns_limit_h_max 15
_diffrn_reflns_limit_h_min -15
_diffrn_reflns_limit_k_max 7
_diffrn_reflns_limit_k_min -7
_diffrn_reflns_limit_l_max 18
_diffrn_reflns_limit_l_min -18
_diffrn_reflns_number 1610
_diffrn_reflns_theta_full 27.48
_diffrn_reflns_theta_max 27.48
_exptl_absorpt_coefficient_mu 0.089
_exptl_absorpt_correction_T_max 0.996
_exptl_absorpt_correction_T_min 0.933
_exptl_absorpt_correction_type multi-scan
_exptl_absorpt_process_details '(Jacobson, 1998)'
_exptl_crystal_colour orange
_exptl_crystal_density_diffrn 1.415
_exptl_crystal_density_method 'not measured'
_exptl_crystal_description platelet
_exptl_crystal_F_000 312.00
_exptl_crystal_size_max 0.55
_exptl_crystal_size_mid 0.10
_exptl_crystal_size_min 0.05
_refine_diff_density_max 0.32
_refine_diff_density_min -0.22
_refine_ls_extinction_method none
_refine_ls_goodness_of_fit_ref 1.083
_refine_ls_hydrogen_treatment noref
_refine_ls_number_parameters 209
_refine_ls_number_reflns 1610
_refine_ls_R_factor_gt 0.0366
_refine_ls_shift/su_max 0.0000
_refine_ls_structure_factor_coef Fsqd
_refine_ls_weighting_details 'w = 1/[\s^2^(Fo^2^)+(0.0746P)^2^+0.0816P] where P=(Fo^2^+2Fc^2^)/3'
_refine_ls_weighting_scheme calc
_refine_ls_wR_factor_ref 0.1074
_reflns_number_gt 1521
_reflns_number_total 1610
_reflns_threshold_expression F^2^>2\s(F^2^)
_cod_data_source_file ob2023.cif
_cod_data_source_block I
_cod_original_cell_volume 700.15(17)
_cod_original_sg_symbol_H-M 'P c'
_cod_database_code 2209615
_cod_database_fobs_code 2209615

loop_
_symmetry_equiv_pos_site_id
_symmetry_equiv_pos_as_xyz
1 +X,+Y,+Z
2 +X,-Y,1/2+Z

loop_
_atom_site_type_symbol
_atom_site_label
_atom_site_fract_x
_atom_site_fract_y
_atom_site_fract_z
_atom_site_U_iso_or_equiv
_atom_site_adp_type
_atom_site_calc_flag
_atom_site_refinement_flags
_atom_site_occupancy
O O1 0.4733(2) 0.5640(2) 0.58855(16) 0.0202(3) Uani d . 1.00
N N1 0.4083(2) 0.8240(3) 0.40625(17) 0.0141(3) Uani d . 1.00
N N2 0.2251(2) 1.0834(3) 0.41394(18) 0.0152(3) Uani d . 1.00
C C1 0.5559(2) 0.4404(3) 0.5832(2) 0.0145(4) Uani d . 1.00
C C2 0.6287(2) 0.2320(3) 0.6598(2) 0.0175(4) Uani d . 1.00
C C3 0.7158(2) 0.0956(3) 0.6539(2) 0.0164(4) Uani d . 1.00
C C4 0.7444(2) 0.1461(3) 0.57307(19) 0.0139(4) Uani d . 1.00
C C5 0.8344(2) -0.0029(4) 0.5687(2) 0.0162(4) Uani d . 1.00
C C6 0.8644(2) 0.0460(4) 0.4932(2) 0.0196(4) Uani d . 1.00
C C7 0.8032(2) 0.2470(3) 0.4194(2) 0.0191(4) Uani d . 1.00
C C8 0.7127(2) 0.3955(3) 0.4210(2) 0.0176(4) Uani d . 1.00
C C9 0.6797(2) 0.3481(3) 0.49698(19) 0.0129(4) Uani d . 1.00
C C10 0.5810(2) 0.4958(3) 0.4988(2) 0.0133(4) Uani d . 1.00
C C11 0.5045(2) 0.6815(3) 0.4157(2) 0.0141(4) Uani d . 1.00
C C12 0.3328(2) 1.0145(3) 0.3224(2) 0.0131(4) Uani d . 1.00
C C13 0.3466(2) 1.0744(3) 0.2377(2) 0.0165(4) Uani d . 1.00
C C14 0.2732(2) 1.2755(3) 0.1613(2) 0.0172(4) Uani d . 1.00
C C15 0.1880(2) 1.4136(3) 0.1708(2) 0.0157(4) Uani d . 1.00
C C16 0.1704(2) 1.3559(3) 0.2566(2) 0.0135(4) Uani d . 1.00
C C17 0.0857(2) 1.4930(4) 0.2722(2) 0.0169(4) Uani d . 1.00
C C18 0.0707(2) 1.4230(3) 0.3549(2) 0.0176(4) Uani d . 1.00
C C19 0.1419(2) 1.2148(3) 0.4227(2) 0.0181(4) Uani d . 1.00
C C20 0.2409(2) 1.1521(3) 0.33223(19) 0.0128(4) Uani d . 1.00
H H1 0.3908 0.7985 0.4587 0.017 Uiso d S 1.00
H H2 0.6053 0.1921 0.7123 0.021 Uiso d S 1.00
H H3 0.7625 -0.0549 0.7062 0.020 Uiso d S 1.00
H H5 0.8762 -0.1423 0.6236 0.019 Uiso d S 1.00
H H6 0.9266 -0.0488 0.4911 0.024 Uiso d S 1.00
H H7 0.8235 0.2817 0.3652 0.023 Uiso d S 1.00
H H8 0.6683 0.5310 0.3646 0.021 Uiso d S 1.00
H H11 0.5158 0.7079 0.3543 0.017 Uiso d S 1.00
H H13 0.4156 0.9734 0.2335 0.020 Uiso d S 1.00
H H14 0.2938 1.3138 0.1105 0.021 Uiso d S 1.00
H H15 0.1460 1.5585 0.1227 0.019 Uiso d S 1.00
H H17 0.0378 1.6413 0.2228 0.020 Uiso d S 1.00
H H18 0.0145 1.5151 0.3684 0.021 Uiso d S 1.00
H H19 0.1298 1.1680 0.4802 0.022 Uiso d S 1.00

loop_
_atom_site_aniso_label
_atom_site_aniso_U_11
_atom_site_aniso_U_22
_atom_site_aniso_U_33
_atom_site_aniso_U_12
_atom_site_aniso_U_13
_atom_site_aniso_U_23
O1 0.0220(7) 0.0222(8) 0.0222(7) 0.0020(6) 0.0176(6) -0.0005(6)
N1 0.0147(7) 0.0135(7) 0.0156(8) 0.0006(6) 0.0112(7) -0.0006(6)
N2 0.0145(8) 0.0161(8) 0.0157(8) -0.0006(7) 0.0108(7) -0.0013(7)
C1 0.0136(9) 0.0165(9) 0.0143(9) -0.0021(8) 0.0101(8) -0.0035(8)
C2 0.0189(10) 0.0203(10) 0.0146(9) -0.0016(8) 0.0122(8) 0.0009(8)
C3 0.0160(9) 0.0140(10) 0.0145(9) -0.0013(8) 0.0090(8) 0.0007(8)
C4 0.0121(9) 0.0117(9) 0.0143(9) -0.0015(8) 0.0080(8) -0.0009(8)
C5 0.0137(10) 0.0120(9) 0.0160(10) 0.0001(7) 0.0079(9) 0.0000(7)
C6 0.0156(10) 0.0199(10) 0.0224(11) 0.0005(8) 0.0130(9) -0.0045(9)
C7 0.0201(10) 0.0221(11) 0.0198(10) -0.0005(8) 0.0157(9) -0.0022(8)
C8 0.0190(10) 0.0195(10) 0.0180(9) 0.0009(8) 0.0143(9) 0.0015(8)
C9 0.0119(9) 0.0123(9) 0.0126(9) -0.0018(7) 0.0079(8) -0.0036(8)
C10 0.0136(9) 0.0146(9) 0.0137(9) -0.0013(8) 0.0103(9) -0.0019(8)
C11 0.0126(8) 0.0135(9) 0.0175(9) -0.0020(7) 0.0109(8) -0.0032(8)
C12 0.0116(9) 0.0100(9) 0.0142(9) -0.0013(7) 0.0077(8) -0.0012(8)
C13 0.0156(9) 0.0168(10) 0.0189(10) 0.0008(8) 0.0127(9) -0.0015(8)
C14 0.0153(9) 0.0213(10) 0.0168(10) -0.0002(8) 0.0119(8) 0.0012(8)
C15 0.0147(9) 0.0149(10) 0.0167(10) 0.0003(7) 0.0107(9) 0.0024(8)
C16 0.0110(8) 0.0120(9) 0.0138(9) -0.0022(8) 0.0073(8) -0.0032(8)
C17 0.0126(9) 0.0164(10) 0.0182(10) 0.0004(7) 0.0095(9) -0.0017(8)
C18 0.0160(10) 0.0189(10) 0.0197(10) 0.0004(8) 0.0131(9) -0.0034(8)
C19 0.0195(10) 0.0191(10) 0.0201(10) -0.0008(8) 0.0154(9) -0.0007(8)
C20 0.0118(9) 0.0127(9) 0.0132(9) -0.0004(7) 0.0085(8) 0.0003(7)

loop_
_atom_type_symbol
_atom_type_description
_atom_type_scat_dispersion_real
_atom_type_scat_dispersion_imag
_atom_type_scat_source
C C 0.003 0.002
;
International Tables for Crystallography
(1992, Vol. C, Tables 4.2.6.8 and 6.1.1.4)
;
H H 0.000 0.000
;
International Tables for Crystallography
(1992, Vol. C, Table 6.1.1.4)
;
N N 0.006 0.003
;
International Tables for Crystallography
(1992, Vol. C, Tables 4.2.6.8 and 6.1.1.4)
;
O O 0.011 0.006
;
International Tables for Crystallography
(1992, Vol. C, Tables 4.2.6.8 and 6.1.1.4)
;

loop_
_geom_angle_atom_site_label_1
_geom_angle_atom_site_label_2
_geom_angle_atom_site_label_3
_geom_angle
_geom_angle_publ_flag
C11 N1 C12 124.6(2) yes
C19 N2 C20 117.5(2) no
O1 C1 C2 120.8(3) yes
O1 C1 C10 122.1(2) yes
C2 C1 C10 117.0(2) no
C1 C2 C3 121.7(3) no
C2 C3 C4 122.8(2) no
C3 C4 C5 120.8(2) no
C3 C4 C9 119.0(2) no
C5 C4 C9 120.2(2) no
C4 C5 C6 121.1(2) no
C5 C6 C7 119.1(2) no
C6 C7 C8 120.9(3) no
C7 C8 C9 121.0(2) no
C4 C9 C8 117.7(2) no
C4 C9 C10 119.3(2) no
C8 C9 C10 123.0(2) no
C1 C10 C9 120.13(19) no
C1 C10 C11 119.8(2) yes
C9 C10 C11 120.0(3) no
N1 C11 C10 125.3(3) yes
N1 C12 C13 124.0(2) no
N1 C12 C20 115.7(2) no
C13 C12 C20 120.23(19) no
C12 C13 C14 120.5(2) no
C13 C14 C15 120.8(3) no
C14 C15 C16 120.2(2) no
C15 C16 C17 123.0(2) no
C15 C16 C20 119.8(2) no
C17 C16 C20 117.2(2) no
C16 C17 C18 119.6(2) no
C17 C18 C19 118.5(3) no
N2 C19 C18 124.4(3) no
N2 C20 C12 118.7(2) no
N2 C20 C16 122.8(2) no
C12 C20 C16 118.5(2) no
C11 N1 H1 118.2 no
C12 N1 H1 117.1 no
C1 C2 H2 116.1 no
C3 C2 H2 122.2 no
C2 C3 H3 120.4 no
C4 C3 H3 116.8 no
C4 C5 H5 116.7 no
C6 C5 H5 122.2 no
C5 C6 H6 122.3 no
C7 C6 H6 118.6 no
C6 C7 H7 119.3 no
C8 C7 H7 119.8 no
C7 C8 H8 118.0 no
C9 C8 H8 121.0 no
N1 C11 H11 116.3 no
C10 C11 H11 118.3 no
C12 C13 H13 118.8 no
C14 C13 H13 120.7 no
C13 C14 H14 116.5 no
C15 C14 H14 122.5 no
C14 C15 H15 119.4 no
C16 C15 H15 120.3 no
C16 C17 H17 119.4 no
C18 C17 H17 121.0 no
C17 C18 H18 121.2 no
C19 C18 H18 120.3 no
N2 C19 H19 118.3 no
C18 C19 H19 117.3 no

loop_
_geom_bond_atom_site_label_1
_geom_bond_atom_site_label_2
_geom_bond_distance
_geom_bond_publ_flag
O1 C1 1.256(3) yes
N1 C11 1.334(3) yes
N1 C12 1.407(2) yes
N2 C19 1.317(4) no
N2 C20 1.362(4) no
C1 C2 1.453(3) yes
C1 C10 1.461(5) yes
C2 C3 1.347(4) no
C3 C4 1.438(4) no
C4 C5 1.406(4) no
C4 C9 1.416(2) no
C5 C6 1.376(5) no
C6 C7 1.398(3) no
C7 C8 1.386(4) no
C8 C9 1.410(4) no
C9 C10 1.461(4) no
C10 C11 1.381(2) yes
C12 C13 1.371(4) no
C12 C20 1.431(4) no
C13 C14 1.416(3) no
C14 C15 1.365(4) no
C15 C16 1.416(4) no
C16 C17 1.414(4) no
C16 C20 1.424(2) no
C17 C18 1.370(5) no
C18 C19 1.412(3) no
N1 H1 0.916 no
C2 H2 0.989 no
C3 H3 1.031 no
C5 H5 0.992 no
C6 H6 0.936 no
C7 H7 0.976 no
C8 H8 0.981 no
C11 H11 0.985 no
C13 H13 1.039 no
C14 H14 0.937 no
C15 H15 0.981 no
C17 H17 1.007 no
C18 H18 0.971 no
C19 H19 0.964 no

loop_
_geom_hbond_atom_site_label_D
_geom_hbond_atom_site_label_H
_geom_hbond_atom_site_label_A
_geom_hbond_distance_DH
_geom_hbond_distance_HA
_geom_hbond_distance_DA
_geom_hbond_angle_DHA
N1 H1 O1 0.916 1.935 2.624(3) 130.5
N1 H1 N2 0.916 2.290 2.698(3) 106.6

loop_
_geom_torsion_atom_site_label_1
_geom_torsion_atom_site_label_2
_geom_torsion_atom_site_label_3
_geom_torsion_atom_site_label_4
_geom_torsion
_geom_torsion_publ_flag
C11 N1 C12 C13 1.3(2) yes
C11 N1 C12 C20 -176.89(16) no
C12 N1 C11 C10 179.11(17) yes
C19 N2 C20 C12 179.03(15) no
C19 N2 C20 C16 -0.7(2) no
C20 N2 C19 C18 -1.1(2) no
O1 C1 C2 C3 179.00(17) no
O1 C1 C10 C9 179.32(16) no
O1 C1 C10 C11 -4.1(2) yes
C2 C1 C10 C9 -1.8(2) no
C2 C1 C10 C11 174.81(16) no
C10 C1 C2 C3 0.1(2) no
C1 C2 C3 C4 0.6(2) no
C2 C3 C4 C5 -179.18(17) no
C2 C3 C4 C9 0.4(2) no
C3 C4 C5 C6 -178.98(16) no
C3 C4 C9 C8 178.66(15) no
C3 C4 C9 C10 -2.1(2) no
C5 C4 C9 C8 -1.7(2) no
C5 C4 C9 C10 177.50(15) no
C9 C4 C5 C6 1.4(2) no
C4 C5 C6 C7 -0.3(2) no
C5 C6 C7 C8 -0.4(2) no
C6 C7 C8 C9 0.0(2) no
C7 C8 C9 C4 1.0(2) no
C7 C8 C9 C10 -178.16(16) no
C4 C9 C10 C1 2.8(2) no
C4 C9 C10 C11 -173.78(16) no
C8 C9 C10 C1 -177.99(16) no
C8 C9 C10 C11 5.4(2) yes
C1 C10 C11 N1 1.4(2) yes
C9 C10 C11 N1 178.06(16) no
N1 C12 C13 C14 -176.76(16) no
N1 C12 C20 N2 -3.9(2) yes
N1 C12 C20 C16 175.76(15) no
C13 C12 C20 N2 177.78(16) no
C13 C12 C20 C16 -2.5(2) no
C20 C12 C13 C14 1.4(2) no
C12 C13 C14 C15 0.3(2) no
C13 C14 C15 C16 -0.7(2) no
C14 C15 C16 C17 179.13(17) no
C14 C15 C16 C20 -0.5(2) no
C15 C16 C17 C18 178.51(17) no
C15 C16 C20 N2 -178.25(16) no
C15 C16 C20 C12 2.1(2) no
C17 C16 C20 N2 2.1(2) no
C17 C16 C20 C12 -177.56(15) no
C20 C16 C17 C18 -1.9(2) no
C16 C17 C18 C19 0.3(2) no
C17 C18 C19 N2 1.3(2) no

loop_
_cod_related_entry_id
_cod_related_entry_database
_cod_related_entry_code
1 ChemSpider 30654997
